data_2208726
loop_
_publ_author_name
'Yu-Liang Zhang'

_publ_section_title '[<i>N</i>,<i>N</i>'-Bis(2-oxido-1-naphthylmethylidene)propane-1,3-diamine]manganese(II)'
_journal_coeditor_code SJ2020
_journal_issue 4
_journal_name_full 'Acta Crystallographica Section E'
_journal_page_first m900
_journal_page_last m901
_journal_paper_doi 10.1107/S1600536806009809
_journal_volume 62
_journal_year 2006
_chemical_formula_iupac '[Mn (C25 H20 N2 O2)]'
_chemical_formula_moiety 'C25 H20 Mn N2 O2'
_chemical_formula_sum 'C25 H20 Mn N2 O2'
_chemical_formula_weight 435.37
_chemical_name_systematic
;
[N,N'-Bis(2-oxido-1-naphthylmethylidene)propane-1,3-diamine]manganese(II)
;
_space_group_IT_number 36
_symmetry_cell_setting orthorhombic
_symmetry_space_group_name_Hall 'C 2c -2'
_symmetry_space_group_name_H-M 'C m c 21'
_atom_sites_solution_hydrogens geom
_atom_sites_solution_primary direct
_atom_sites_solution_secondary difmap
_audit_creation_method SHELXL-97
_cell_angle_alpha 90.00
_cell_angle_beta 90.00
_cell_angle_gamma 90.00
_cell_formula_units_Z 4
_cell_length_a 30.6500(10)
_cell_length_b 8.464(3)
_cell_length_c 7.7690(10)
_cell_measurement_reflns_used 1718
_cell_measurement_temperature 273(2)
_cell_measurement_theta_max 22.57
_cell_measurement_theta_min 2.496
_cell_volume 2015.4(8)
_computing_cell_refinement 'SAINT (Bruker, 1998)'
_computing_data_collection 'SMART (Bruker, 1998)'
_computing_data_reduction SAINT
_computing_molecular_graphics 'SHELXTL (Sheldrick, 1997b)'
_computing_publication_material SHELXTL
_computing_structure_refinement 'SHELXL97 (Sheldrick, 1997a)'
_computing_structure_solution 'SHELXS97 (Sheldrick, 1997a)'
_diffrn_ambient_temperature 273(2)
_diffrn_measured_fraction_theta_full 0.983
_diffrn_measured_fraction_theta_max 0.983
_diffrn_measurement_device_type 'Bruker SMART 1000 CCD area-detector'
_diffrn_measurement_method \w
_diffrn_radiation_monochromator graphite
_diffrn_radiation_source 'fine-focus sealed tube'
_diffrn_radiation_type MoK\a
_diffrn_radiation_wavelength 0.71073
_diffrn_reflns_av_R_equivalents 0.0442
_diffrn_reflns_av_sigmaI/netI 0.0562
_diffrn_reflns_limit_h_max 38
_diffrn_reflns_limit_h_min -29
_diffrn_reflns_limit_k_max 10
_diffrn_reflns_limit_k_min -10
_diffrn_reflns_limit_l_max 9
_diffrn_reflns_limit_l_min -9
_diffrn_reflns_number 5125
_diffrn_reflns_theta_full 26.49
_diffrn_reflns_theta_max 26.49
_diffrn_reflns_theta_min 1.33
_diffrn_standards_number 0
_exptl_absorpt_coefficient_mu 0.680
_exptl_absorpt_correction_T_max 0.8649
_exptl_absorpt_correction_T_min 0.8119
_exptl_absorpt_correction_type multi-scan
_exptl_absorpt_process_details '(SADABS; Sheldrick, 1996)'
_exptl_crystal_colour brown
_exptl_crystal_density_diffrn 1.435
_exptl_crystal_density_method 'not measured'
_exptl_crystal_description block
_exptl_crystal_F_000 900
_exptl_crystal_size_max 0.32
_exptl_crystal_size_mid 0.28
_exptl_crystal_size_min 0.22
_refine_diff_density_max 0.265
_refine_diff_density_min -0.350
_refine_ls_abs_structure_details 'Flack (1983), 849 Friedel pairs'
_refine_ls_abs_structure_Flack -0.08(4)
_refine_ls_extinction_method none
_refine_ls_goodness_of_fit_ref 0.973
_refine_ls_hydrogen_treatment constr
_refine_ls_matrix_type full
_refine_ls_number_parameters 139
_refine_ls_number_reflns 1977
_refine_ls_number_restraints 1
_refine_ls_restrained_S_all 0.973
_refine_ls_R_factor_all 0.0610
_refine_ls_R_factor_gt 0.0459
_refine_ls_shift/su_max 0.000
_refine_ls_shift/su_mean 0.000
_refine_ls_structure_factor_coef Fsqd
_refine_ls_weighting_details 'calc w=1/[\s^2^(Fo^2^)+(0.0679P)^2^] where P=(Fo^2^+2Fc^2^)/3'
_refine_ls_weighting_scheme calc
_refine_ls_wR_factor_gt 0.1116
_refine_ls_wR_factor_ref 0.1215
_reflns_number_gt 1541
_reflns_number_total 1977
_reflns_threshold_expression I>2\s(I)
_cod_data_source_file sj2020.cif
_cod_data_source_block I
_cod_original_cell_volume 2015.5(8)
_cod_database_code 2208726
_cod_database_fobs_code 2208726

loop_
_symmetry_equiv_pos_as_xyz
'x, y, z'
'-x, -y, z+1/2'
'x, -y, z+1/2'
'-x, y, z'
'x+1/2, y+1/2, z'
'-x+1/2, -y+1/2, z+1/2'
'x+1/2, -y+1/2, z+1/2'
'-x+1/2, y+1/2, z'

loop_
_atom_site_type_symbol
_atom_site_label
_atom_site_fract_x
_atom_site_fract_y
_atom_site_fract_z
_atom_site_U_iso_or_equiv
_atom_site_adp_type
_atom_site_calc_flag
_atom_site_refinement_flags
_atom_site_occupancy
Mn Mn1 0.0000 0.07313(7) 0.43283(9) 0.0473(2) Uani d S 1
O O1 0.03950(11) 0.2313(3) 0.3852(5) 0.0719(11) Uani d . 1
N N1 0.04466(13) -0.0699(3) 0.4822(5) 0.0712(13) Uani d . 1
C C1 0.10010(13) 0.1312(5) 0.5475(6) 0.0621(12) Uani d . 1
C C2 0.07928(13) 0.2479(4) 0.4510(8) 0.0620(11) Uani d . 1
C C3 0.10127(14) 0.3910(4) 0.4112(10) 0.0725(14) Uani d . 1
H H3 0.0884 0.4653 0.3391 0.087 Uiso calc R 1
C C4 0.14170(16) 0.4182(5) 0.4801(7) 0.082(2) Uani d . 1
H H4 0.1560 0.5120 0.4530 0.098 Uiso calc R 1
C C5 0.16245(16) 0.3103(5) 0.5902(6) 0.0699(13) Uani d . 1
C C6 0.20393(18) 0.3434(7) 0.6637(8) 0.0915(16) Uani d . 1
H H6 0.2176 0.4387 0.6381 0.110 Uiso calc R 1
C C7 0.22436(17) 0.2379(7) 0.7718(9) 0.0960(18) Uani d . 1
H H7 0.2513 0.2611 0.8204 0.115 Uiso calc R 1
C C8 0.20341(18) 0.0950(7) 0.8065(9) 0.0962(18) Uani d . 1
H H8 0.2168 0.0230 0.8798 0.115 Uiso calc R 1
C C9 0.16305(17) 0.0566(6) 0.7349(8) 0.0815(15) Uani d . 1
H H9 0.1501 -0.0398 0.7610 0.098 Uiso calc R 1
C C10 0.14188(14) 0.1622(5) 0.6238(7) 0.0656(11) Uani d . 1
C C11 0.08330(15) -0.0257(6) 0.5391(7) 0.0709(13) Uani d . 1
H H11 0.1016 -0.1057 0.5780 0.085 Uiso calc R 1
C C12 0.03996(18) -0.2429(4) 0.4543(11) 0.098(2) Uani d . 1
H H12A 0.0646 -0.2792 0.3867 0.118 Uiso calc R 1
H H12B 0.0414 -0.2953 0.5652 0.118 Uiso calc R 1
C C13 0.0000 -0.2917(8) 0.3682(12) 0.089(2) Uani d S 1
H H13A 0.0000 -0.2487 0.2525 0.107 Uiso calc SR 1
H H13B 0.0000 -0.4060 0.3585 0.107 Uiso calc SR 1

loop_
_atom_site_aniso_label
_atom_site_aniso_U_11
_atom_site_aniso_U_22
_atom_site_aniso_U_33
_atom_site_aniso_U_12
_atom_site_aniso_U_13
_atom_site_aniso_U_23
Mn1 0.0575(4) 0.0395(3) 0.0448(4) 0.000 0.000 0.0012(5)
O1 0.0709(19) 0.0650(15) 0.080(3) -0.0003(13) -0.0025(16) 0.0125(15)
N1 0.081(3) 0.0537(18) 0.079(4) 0.0007(15) 0.002(2) 0.0025(18)
C1 0.061(3) 0.060(2) 0.065(3) 0.001(2) 0.019(2) 0.008(2)
C2 0.068(2) 0.0600(19) 0.058(3) 0.0041(16) 0.014(3) -0.003(3)
C3 0.078(3) 0.061(2) 0.079(4) 0.0017(17) 0.017(3) 0.005(3)
C4 0.076(3) 0.075(3) 0.094(6) -0.010(2) 0.019(3) 0.002(3)
C5 0.069(3) 0.075(3) 0.066(4) 0.003(2) 0.014(2) -0.004(2)
C6 0.076(3) 0.100(4) 0.099(5) -0.009(3) 0.007(3) -0.003(4)
C7 0.065(3) 0.124(5) 0.099(5) -0.005(3) -0.003(3) 0.005(4)
C8 0.073(3) 0.131(5) 0.085(4) 0.016(3) 0.008(3) 0.011(3)
C9 0.071(3) 0.098(4) 0.075(4) 0.005(2) 0.008(3) 0.009(3)
C10 0.062(3) 0.075(3) 0.059(3) 0.007(2) 0.016(2) 0.004(2)
C11 0.073(3) 0.064(3) 0.075(4) 0.007(2) 0.009(3) 0.008(2)
C12 0.121(4) 0.053(2) 0.121(6) 0.004(2) -0.037(5) -0.006(4)
C13 0.104(6) 0.073(4) 0.090(6) 0.000 0.000 -0.013(4)

loop_
_atom_type_symbol
_atom_type_description
_atom_type_scat_dispersion_real
_atom_type_scat_dispersion_imag
_atom_type_scat_source
C C 0.0033 0.0016 'International Tables Vol C Tables 4.2.6.8 and 6.1.1.4'
H H 0.0000 0.0000 'International Tables Vol C Tables 4.2.6.8 and 6.1.1.4'
N N 0.0061 0.0033 'International Tables Vol C Tables 4.2.6.8 and 6.1.1.4'
O O 0.0106 0.0060 'International Tables Vol C Tables 4.2.6.8 and 6.1.1.4'
Mn Mn 0.3368 0.7283 'International Tables Vol C Tables 4.2.6.8 and 6.1.1.4'

loop_
_geom_angle_atom_site_label_1
_geom_angle_atom_site_label_2
_geom_angle_atom_site_label_3
_geom_angle_site_symmetry_1
_geom_angle_site_symmetry_3
_geom_angle
_geom_angle_publ_flag
O1 Mn1 O1 4 . 82.17(19) y
O1 Mn1 N1 4 . 173.75(14) y
O1 Mn1 N1 . . 91.75(15) y
O1 Mn1 N1 4 4 91.75(15) ?
O1 Mn1 N1 . 4 173.75(14) ?
N1 Mn1 N1 . 4 94.3(2) y
C2 O1 Mn1 . . 127.0(3) ?
C11 N1 C12 . . 114.5(4) ?
C11 N1 Mn1 . . 122.9(3) ?
C12 N1 Mn1 . . 122.5(3) ?
C2 C1 C11 . . 118.0(4) ?
C2 C1 C10 . . 120.1(4) ?
C11 C1 C10 . . 120.8(4) ?
O1 C2 C1 . . 123.5(4) ?
O1 C2 C3 . . 116.2(4) ?
C1 C2 C3 . . 120.2(4) ?
C4 C3 C2 . . 119.2(5) ?
C4 C3 H3 . . 120.4 ?
C2 C3 H3 . . 120.4 ?
C3 C4 C5 . . 122.6(4) ?
C3 C4 H4 . . 118.7 ?
C5 C4 H4 . . 118.7 ?
C4 C5 C6 . . 121.4(5) ?
C4 C5 C10 . . 118.9(5) ?
C6 C5 C10 . . 119.7(5) ?
C7 C6 C5 . . 121.6(5) ?
C7 C6 H6 . . 119.2 ?
C5 C6 H6 . . 119.2 ?
C6 C7 C8 . . 118.1(5) ?
C6 C7 H7 . . 121.0 ?
C8 C7 H7 . . 121.0 ?
C9 C8 C7 . . 122.2(6) ?
C9 C8 H8 . . 118.9 ?
C7 C8 H8 . . 118.9 ?
C8 C9 C10 . . 120.5(5) ?
C8 C9 H9 . . 119.8 ?
C10 C9 H9 . . 119.8 ?
C9 C10 C5 . . 117.9(4) ?
C9 C10 C1 . . 123.4(4) ?
C5 C10 C1 . . 118.6(4) ?
N1 C11 C1 . . 127.1(4) ?
N1 C11 H11 . . 116.4 ?
C1 C11 H11 . . 116.4 ?
C13 C12 N1 . . 115.4(5) ?
C13 C12 H12A . . 108.4 ?
N1 C12 H12A . . 108.4 ?
C13 C12 H12B . . 108.4 ?
N1 C12 H12B . . 108.4 ?
H12A C12 H12B . . 107.5 ?
C12 C13 C12 4 . 114.6(8) ?
C12 C13 H13A 4 . 108.6 ?
C12 C13 H13A . . 108.6 ?
C12 C13 H13B 4 . 108.6 ?
C12 C13 H13B . . 108.6 ?
H13A C13 H13B . . 107.6 ?

loop_
_geom_bond_atom_site_label_1
_geom_bond_atom_site_label_2
_geom_bond_site_symmetry_2
_geom_bond_distance
_geom_bond_publ_flag
Mn1 O1 4 1.842(3) y
Mn1 O1 . 1.842(3) y
Mn1 N1 . 1.867(4) y
Mn1 N1 4 1.867(4) y
O1 C2 . 1.329(6) ?
N1 C11 . 1.318(6) ?
N1 C12 . 1.487(5) ?
C1 C2 . 1.394(7) ?
C1 C11 . 1.426(6) ?
C1 C10 . 1.436(6) ?
C2 C3 . 1.420(6) ?
C3 C4 . 1.370(7) ?
C3 H3 . 0.9300 ?
C4 C5 . 1.404(7) ?
C4 H4 . 0.9300 ?
C5 C6 . 1.421(7) ?
C5 C10 . 1.427(6) ?
C6 C7 . 1.377(8) ?
C6 H6 . 0.9300 ?
C7 C8 . 1.395(7) ?
C7 H7 . 0.9300 ?
C8 C9 . 1.395(8) ?
C8 H8 . 0.9300 ?
C9 C10 . 1.402(7) ?
C9 H9 . 0.9300 ?
C11 H11 . 0.9300 ?
C12 C13 . 1.455(7) ?
C12 H12A . 0.9700 ?
C12 H12B . 0.9700 ?
C13 C12 4 1.455(7) ?
C13 H13A . 0.9700 ?
C13 H13B . 0.9700 ?
